data_2006698
loop_
_publ_author_name
'Pilkington, Melanie'
'Capelli, Silvia'
'Hauser, J\"urg'
'Hoffmann, Christina'
'B\"urgi, Hans-Beat'

_publ_section_title
;
 4,4'-Dinitro-2,2'-bipyridine
;
_journal_issue 11
_journal_name_full 'Acta Crystallographica Section C'
_journal_page_first 1719
_journal_page_last 1721
_journal_paper_doi 10.1107/S0108270197006586
_journal_volume 53
_journal_year 1997
_chemical_formula_moiety 'C10 H6 N4 O4'
_chemical_formula_sum 'C10 H6 N4 O4'
_chemical_formula_weight 246.19
_chemical_name_systematic
;
 4,4'-dinitro-2,2'-bipyridine
;
_space_group_IT_number 14
_symmetry_cell_setting monoclinic
_symmetry_space_group_name_Hall '-P 2ybc'
_symmetry_space_group_name_H-M 'P 1 21/c 1'
_audit_creation_method SHELXL
_cell_angle_alpha 90.00
_cell_angle_beta 94.607(2)
_cell_angle_gamma 90.00
_cell_formula_units_Z 2
_cell_length_a 5.8295(7)
_cell_length_b 5.5407(7)
_cell_length_c 16.345(2)
_cell_measurement_reflns_used 1497
_cell_measurement_temperature 295(2)
_cell_measurement_theta_max 23.24
_cell_measurement_theta_min 2.5
_cell_volume 526.23(11)
_computing_cell_refinement 'SAINT (Siemens, 1995)'
_computing_data_collection 'SMART (Siemens, 1995)'
_computing_data_reduction SAINT
_computing_molecular_graphics 'SHELXTL (Siemens, 1996)'
_computing_publication_material SHELXL93
_computing_structure_refinement SHELXL93
_computing_structure_solution 'SHELXS86 (Sheldrick, 1985)'
_diffrn_ambient_temperature 295(2)
_diffrn_measurement_device 'Siemens SMART CCD System'
_diffrn_measurement_method
;\w scans, 1271 frames, 0.30\%, 10 s, detector distance
5.5 cm, detector angle 23.0\%
;
_diffrn_radiation_monochromator graphite
_diffrn_radiation_source 'fine-focus sealed tube'
_diffrn_radiation_type MoK\a
_diffrn_radiation_wavelength 0.71073
_diffrn_reflns_av_R_equivalents 0.0446
_diffrn_reflns_av_sigmaI/netI 0.0339
_diffrn_reflns_limit_h_max 6
_diffrn_reflns_limit_h_min -6
_diffrn_reflns_limit_k_max 6
_diffrn_reflns_limit_k_min -6
_diffrn_reflns_limit_l_max 19
_diffrn_reflns_limit_l_min -19
_diffrn_reflns_number 2446
_diffrn_reflns_theta_max 26.55
_diffrn_reflns_theta_min 2.50
_diffrn_standards_number 0
_exptl_absorpt_coefficient_mu 0.124
_exptl_absorpt_correction_type none
_exptl_crystal_colour 'pale yellow--orange'
_exptl_crystal_density_diffrn 1.554
_exptl_crystal_density_method 'not measured'
_exptl_crystal_description plate
_exptl_crystal_F_000 252
_exptl_crystal_size_max 0.50
_exptl_crystal_size_mid 0.30
_exptl_crystal_size_min 0.15
_refine_diff_density_max 0.206
_refine_diff_density_min -0.130
_refine_ls_extinction_coef 0.040(10)
_refine_ls_extinction_method 'SHELXL93 (Sheldrick, 1993)'
_refine_ls_goodness_of_fit_all 2.688
_refine_ls_goodness_of_fit_obs 2.841
_refine_ls_hydrogen_treatment refall
_refine_ls_matrix_type full
_refine_ls_number_parameters 95
_refine_ls_number_reflns 973
_refine_ls_number_restraints 0
_refine_ls_restrained_S_all 2.690
_refine_ls_restrained_S_obs 2.841
_refine_ls_R_factor_all 0.0456
_refine_ls_R_factor_obs .0359
_refine_ls_shift/esd_max 0.025
_refine_ls_shift/esd_mean 0.004
_refine_ls_structure_factor_coef Fsqd
_refine_ls_weighting_details 'w = 1/\s^2^(Fo^2^)'
_refine_ls_weighting_scheme calc
_refine_ls_wR_factor_all 0.0888
_refine_ls_wR_factor_obs .0852
_reflns_number_observed 821
_reflns_number_total 975
_reflns_observed_criterion >4sigma(F)
_cod_data_source_file ka1243.cif
_cod_data_source_block lido
_cod_depositor_comments
;
The following automatic conversions were performed:

'_refine_ls_weighting_scheme' value 'calc w = 1/\s^2^(Fo^2^)' was
changed to 'calc'. New tag '_refine_ls_weighting_details' was
created. The value of the new tag was set to 'w = 1/\s^2^(Fo^2^)'.

Automatic conversion script
Id: cif_fix_values 3143 2015-03-26 13:38:13Z robertas 
;
_cod_original_cell_volume 526.24(11)
_cod_original_sg_symbol_H-M 'P 21/c'
_cod_database_code 2006698

loop_
_symmetry_equiv_pos_as_xyz
'x, y, z'
'-x, y+1/2, -z+1/2'
'-x, -y, -z'
'x, -y-1/2, z-1/2'

loop_
_atom_site_aniso_label
_atom_site_aniso_U_11
_atom_site_aniso_U_22
_atom_site_aniso_U_33
_atom_site_aniso_U_12
_atom_site_aniso_U_13
_atom_site_aniso_U_23
N1 .0431(7) .0506(7) .0467(7) .0034(5) .0002(5) -.0034(6)
C2 .0426(8) .0393(7) .0345(7) -.0014(5) .0039(6) .0028(6)
C3 .0416(9) .0397(8) .0396(8) .0022(6) .0012(7) .0040(6)
C4 .0471(8) .0370(7) .0369(7) -.0030(6) .0054(6) .0010(6)
C5 .0457(9) .0526(9) .0449(8) -.0037(7) -.0030(7) -.0033(7)
C6 .0438(9) .0569(9) .0519(9) .0061(7) -.0036(7) -.0042(8)
N2 .0563(8) .0403(7) .0438(7) -.0017(6) .0054(6) .0000(6)
O1 .0679(8) .0550(7) .0719(8) .0180(5) -.0030(6) -.0104(6)
O2 .0744(8) .0572(7) .0569(7) -.0081(5) -.0012(6) -.0171(6)

loop_
_atom_site_label
_atom_site_fract_x
_atom_site_fract_y
_atom_site_fract_z
_atom_site_U_iso_or_equiv
_atom_site_thermal_displace_type
_atom_site_calc_flag
_atom_site_refinement_flags
_atom_site_occupancy
_atom_site_disorder_group
_atom_site_type_symbol
N1 .7757(2) -.0354(2) .05643(7) .0469(4) Uani d . 1 . N
C2 .5711(2) .0627(2) .03357(8) .0387(4) Uani d . 1 . C
C3 .4891(2) .2682(2) .07046(9) .0404(4) Uani d . 1 . C
H3 .347(2) .324(2) .0533(9) .047(4) Uiso d . 1 . H
C4 .6294(2) .3718(2) .13211(8) .0402(4) Uani d . 1 . C
C5 .8421(3) .2798(3) .15590(10) .0481(4) Uani d . 1 . C
H5 .942(3) .353(3) .1970(10) .071(5) Uiso d . 1 . H
C6 .9074(3) .0744(3) .11570(10) .0513(4) Uani d . 1 . C
H6 1.054(3) -.002(3) .1321(10) .065(5) Uiso d . 1 . H
N2 .5450(2) .5856(2) .17480(7) .0468(4) Uani d . 1 . N
O1 .3528(2) .6587(2) .15346(7) .0654(4) Uani d . 1 . O
O2 .6726(2) .6769(2) .22907(7) .0632(4) Uani d . 1 . O

loop_
_atom_type_symbol
_atom_type_description
_atom_type_scat_dispersion_real
_atom_type_scat_dispersion_imag
_atom_type_scat_source
C C 0.0033 0.0016 'International Tables Vol C Tables 4.2.6.8 and 6.1.1.4'
H H 0.0000 0.0000 'International Tables Vol C Tables 4.2.6.8 and 6.1.1.4'
N N 0.0061 0.0033 'International Tables Vol C Tables 4.2.6.8 and 6.1.1.4'
O O 0.0106 0.0060 'International Tables Vol C Tables 4.2.6.8 and 6.1.1.4'

loop_
_geom_angle_atom_site_label_1
_geom_angle_atom_site_label_2
_geom_angle_atom_site_label_3
_geom_angle_site_symmetry_3
_geom_angle
_geom_angle_publ_flag
C6 N1 C2 . 117.80(10) y
N1 C2 C3 . 122.80(10) y
N1 C2 C2 3_655 116.6(2) y
C3 C2 C2 3_655 120.60(10) y
C4 C3 C2 . 117.10(10) y
C4 C3 H3 . 124.1(9) n
C2 C3 H3 . 118.8(9) n
C5 C4 C3 . 121.70(10) y
C5 C4 N2 . 119.50(10) y
C3 C4 N2 . 118.70(10) y
C4 C5 C6 . 116.70(10) y
C4 C5 H5 . 122.3(10) n
C6 C5 H5 . 120.9(10) n
N1 C6 C5 . 123.80(10) y
N1 C6 H6 . 116.5(9) n
C5 C6 H6 . 119.7(9) n
O1 N2 O2 . 124.40(10) y
O1 N2 C4 . 117.70(10) y
O2 N2 C4 . 117.90(10) y

loop_
_geom_bond_atom_site_label_1
_geom_bond_atom_site_label_2
_geom_bond_site_symmetry_2
_geom_bond_distance
_geom_bond_publ_flag
N1 C6 . 1.333(2) y
N1 C2 . 1.337(2) y
C2 C3 . 1.391(2) y
C2 C2 3_655 1.492(2) y
C3 C4 . 1.372(2) y
C3 H3 . .904(13) n
C4 C5 . 1.368(2) y
C4 N2 . 1.479(2) y
C5 C6 . 1.383(2) y
C5 H5 . .95(2) n
C6 H6 . .97(2) n
N2 O1 . 1.216(2) y
N2 O2 . 1.221(2) y

loop_
_geom_torsion_atom_site_label_1
_geom_torsion_atom_site_label_2
_geom_torsion_atom_site_label_3
_geom_torsion_atom_site_label_4
_geom_torsion_site_symmetry_1
_geom_torsion_site_symmetry_3
_geom_torsion_site_symmetry_4
_geom_torsion
_geom_torsion_publ_flag
C6 N1 C2 C3 . . . -1.9(2) n
C6 N1 C2 C2 . . 3_655 179.29(13) n
N1 C2 C3 C4 . . . 0.7(2) n
C2 C2 C3 C4 3_655 . . 179.52(14) n
C2 C3 C4 C5 . . . 0.8(2) n
C2 C3 C4 N2 . . . -177.91(11) n
C3 C4 C5 C6 . . . -1.2(2) n
N2 C4 C5 C6 . . . 177.59(12) n
C2 N1 C6 C5 . . . 1.5(2) n
C4 C5 C6 N1 . . . 0.0(2) n
C5 C4 N2 O1 . . . -178.16(13) n
C3 C4 N2 O1 . . . 0.6(2) n
C5 C4 N2 O2 . . . 1.8(2) n
C3 C4 N2 O2 . . . -179.41(11) n
N1 C2 C2 N1 . 3_655 3_655 180.0 n
N1 C2 C2 C3 . 3_655 3_655 -1.1(3) n
C3 C2 C2 N1 . 3_655 3_655 1.1(3) y
C3 C2 C2 C3 . 3_655 3_655 180.0 n
